data_2003525
loop_
_publ_author_name
'Brouillette, W. J.'
'Gray, G. M.'
'Saeed, A.'

_publ_section_title
;
 Conformationally Defined Cyclohexyl Carnitine Analogs
;
_journal_issue 6
_journal_name_full 'Acta Crystallographica Section C'
_journal_page_first 1160
_journal_page_last 1164
_journal_paper_doi 10.1107/S0108270194010322
_journal_volume 51
_journal_year 1995
_chemical_compound_source 'Prepared by authors'
_chemical_formula_sum 'C10 H20 Cl N O3'
_chemical_formula_weight 237.73
_space_group_crystal_system monoclinic
_space_group_IT_number 9
_space_group_name_Hall 'C -2yc'
_space_group_name_H-M_alt 'C 1 c 1'
_atom_type_scat_source 'Cromer & Waber (1974)'
_cell_angle_alpha 90
_cell_angle_beta 121.543(9)
_cell_angle_gamma 90
_cell_formula_units_Z 4
_cell_length_a 12.390(1)
_cell_length_b 8.245(2)
_cell_length_c 13.732(1)
_cell_measurement_reflns_used 25
_cell_measurement_temperature 295
_cell_measurement_theta_max 35
_cell_measurement_theta_min 25
_cell_volume 1195.5(3)
_diffrn_measurement_device 'Enraf-Nonius CAD-4'
_diffrn_measurement_method \w-2\q
_diffrn_radiation_type CuK\a
_diffrn_radiation_wavelength 1.5418
_diffrn_reflns_av_R_equivalents notaveraged
_diffrn_reflns_limit_h_max 0
_diffrn_reflns_limit_h_min -15
_diffrn_reflns_limit_k_max 10
_diffrn_reflns_limit_k_min 0
_diffrn_reflns_limit_l_max 17
_diffrn_reflns_limit_l_min -17
_diffrn_reflns_number 1301
_diffrn_reflns_theta_max 74
_diffrn_standards_decay_% -0.1
_diffrn_standards_interval_time 60
_diffrn_standards_number 3
_exptl_absorpt_coefficient_mu 2.79
_exptl_absorpt_correction_T_max 0.998
_exptl_absorpt_correction_T_min 0.899
_exptl_absorpt_correction_type empirical
_exptl_crystal_colour Colorless
_exptl_crystal_density_diffrn 1.321
_exptl_crystal_description 'Needles cut into blocks'
_exptl_crystal_size_max 0.65
_exptl_crystal_size_mid 0.62
_exptl_crystal_size_min 0.46
_refine_diff_density_max 0.111
_refine_diff_density_min -0.043
_refine_ls_extinction_coef 9.1(7)E-6
_refine_ls_extinction_method 'Zachariasen (1963)'
_refine_ls_goodness_of_fit_obs '1.415 (or 1.21)'
_refine_ls_hydrogen_treatment 'refxyz (O-H 0.76-0.79; C-H 0.89-1.14\%A)'
_refine_ls_number_parameters 197
_refine_ls_number_reflns 1242
_refine_ls_R_factor_obs '0.025 (or 0.034)'
_refine_ls_shift/esd_max 0.01
_refine_ls_structure_factor_coef F
_refine_ls_weighting_details w=1/\s^2^(F~o~)
_refine_ls_weighting_scheme calc
_refine_ls_wR_factor_obs '0.0332 (or 0.054)'
_reflns_number_observed 1242
_reflns_number_total 1272
_reflns_observed_criterion I>=3\s(I)
_cod_data_source_file bk1049.cif
_cod_data_source_block 3
_cod_depositor_comments
;
 Updating space group information and adding the symmetry operation list.

 Antanas Vaitkus,
 2018-06-15

  Adding the _atom_site_type_symbol data item to prevent confusion
  between hydrogen and holmium.

  Andrius Merkys
  2013-10-15

The following automatic conversions were performed:

'_refine_ls_weighting_scheme' value 'w=1/\s^2^(F~o~)' was changed to
'calc'. New tag '_refine_ls_weighting_details' was created. The value
of the new tag was set to 'w=1/\s^2^(F~o~)'.

Automatic conversion script
Id: cif_fix_values 3143 2015-03-26 13:38:13Z robertas 
;
_cod_original_cell_volume 1195.6(3)
_cod_original_sg_symbol_H-M 'C c'
_cod_original_formula_sum 'C10 H20 Cl1 N1 O3'
_cod_database_code 2003525

loop_
_space_group_symop_id
_space_group_symop_operation_xyz
1 x,y,z
2 x,-y,z+1/2
3 x+1/2,y+1/2,z
4 x+1/2,-y+1/2,z+1/2

loop_
_atom_site_type_symbol
_atom_site_label
_atom_site_fract_x
_atom_site_fract_y
_atom_site_fract_z
_atom_site_B_iso_or_equiv
Cl Cl .800 .55262(7) .800 3.93(1)
O O1 .4919(2) 1.1395(2) .7411(1) 4.55(3)
O O2 .4699(2) .9042(2) .6537(1) 4.54(4)
O O3 .4059(1) 1.2318(2) .4771(1) 3.36(3)
N N1 .5599(1) 1.4934(2) .4574(1) 2.72(3)
C C1 .5988(2) 1.1143(3) .6419(2) 2.89(4)
C C2 .5312(2) 1.2633(2) .5667(1) 2.54(4)
C C3 .6153(2) 1.3355(2) .5259(1) 2.44(4)
C C4 .6464(2) 1.2127(3) .4617(2) 3.08(4)
C C5 .7172(2) 1.0703(3) .5410(2) 3.46(4)
C C6 .6372(2) .9907(3) .5826(2) 3.32(4)
C C7 .5141(2) 1.0381(3) .6784(2) 3.11(4)
C C8 .4944(2) 1.5919(3) .5029(2) 3.83(5)
C C9 .6686(2) 1.5922(3) .4698(2) 3.38(4)
C C10 .4696(3) 1.4628(3) .3326(2) 4.49(6)
H H1 .671(2) 1.152(3) .707(2) 3.8
H H2 .528(2) 1.343(3) .621(2) 3.3
H H3 .692(2) 1.369(3) .591(2) 3.2
H H4 .567(2) 1.171(3) .396(2) 3.9
H H4' .699(2) 1.261(3) .436(2) 3.9
H H5 .731(3) .984(4) .499(2) 4.4
H H5' .799(2) 1.124(4) .607(2) 4.4
H H6 .679(3) .902(4) .633(2) 4.4
H H6' .560(2) .942(3) .517(2) 4.4
H H8 .469(3) 1.690(4) .459(2) 5.2
H H8' .556(3) 1.609(4) .581(2) 5.2
H H8" .412(3) 1.533(4) .489(3) 5.2
H H9 .624(3) 1.696(3) .425(2) 4.6
H H9' .707(3) 1.535(3) .440(2) 4.6
H H9" .720(3) 1.626(4) .556(2) 4.6
H H10 .444(3) 1.562(4) .304(3) 6.1
H H10' .408(3) 1.380(4) .325(2) 6.1
H H10" .531(3) 1.417(4) .299(3) 6.1
H HO1 .444(2) 1.096(3) .751(2) 4.4
H HO3 .404(3) 1.159(4) .439(2) 5.9

loop_
_geom_angle_atom_site_label_1
_geom_angle_atom_site_label_2
_geom_angle_atom_site_label_3
_geom_angle
_geom_angle_publ_flag
C3 N1 C8 111.6(2) yes
C3 N1 C9 107.60(10) yes
C3 N1 C10 112.6(2) yes
C2 C1 C6 112.7(2) yes
C2 C1 C7 109.0(2) yes
C6 C1 C7 111.2(2) yes
O3 C2 C1 113.7(2) yes
O3 C2 C3 113.6(2) yes
C1 C2 C3 108.6(2) yes
N1 C3 C2 112.3(2) yes
N1 C3 C4 112.1(2) yes
O1 C7 O2 123.0(3) yes
O1 C7 C1 111.5(2) yes
O2 C7 C1 125.5(3) yes
C2 C3 C4 112.3(2) yes
C3 C4 C5 108.9(2) yes
C4 C5 C6 110.7(2) yes
C1 C6 C5 110.9(2) yes
C8 N1 C9 107.9(2) no
C8 N1 C10 109.0(2) no
C9 N1 C10 108.0(2) no
C7 O1 HO1 106(2) no
C2 O3 HO3 110(2) no
C2 C1 H1 107(2) no
C6 C1 H1 109(2) no
C7 C1 H1 108(2) no
O3 C2 H2 108.0(10) no
C1 C2 H2 104.0(10) no
C3 C2 H2 108(2) no
N1 C3 H3 104(2) no
C2 C3 H3 108(2) no
C4 C3 H3 108(2) no
C3 C4 H4 109(2) no
C3 C4 H4' 111(2) no
C5 C4 H4 108.0(10) no
C5 C4 H4' 109.0(10) no
C4 C5 H5 110(2) no
C4 C5 H5' 103(2) no
C6 C5 H5 105(2) no
C6 C5 H5' 113(2) no
C1 C6 H6 109(2) no
C1 C6 H6' 110(2) no
C5 C6 H6 113(2) no
C5 C6 H6' 110(2) no
N1 C8 H8 105(2) no
N1 C8 H8' 105(2) no
N1 C8 H8" 111(2) no
N1 C9 H9 102(2) no
N1 C9 H9' 109(2) no
N1 C9 H9" 105(2) no
N1 C10 H10 103(2) no
N1 C10 H10' 108(2) no
N1 C10 H10" 105.0(10) no

loop_
_geom_bond_atom_site_label_1
_geom_bond_atom_site_label_2
_geom_bond_distance
_geom_bond_publ_flag
O1 C7 1.328(3) yes
O2 C7 1.199(3) yes
O3 C2 1.412(2) yes
N1 C3 1.541(2) yes
N1 C8 1.497(4) yes
N1 C9 1.506(3) yes
N1 C10 1.498(3) yes
C1 C2 1.540(3) yes
C1 C6 1.528(4) yes
C1 C7 1.516(4) yes
C2 C3 1.537(3) yes
C3 C4 1.519(3) yes
C4 C5 1.528(3) yes
C5 C6 1.527(4) yes
O1 HO1 0.76(3) no
O3 HO3 0.79(3) no
C1 H1 0.93(2) no
C2 H2 1.01(3) no
C3 H3 0.95(2) no
C4 H4 0.99(2) no
C4 H4' 0.97(3) no
C5 H5 0.99(3) no
C5 H5' 1.04(2) no
C6 H6 0.95(3) no
C6 H6' 0.99(2) no
C8 H8 0.96(3) no
C8 H8' 0.95(2) no
C8 H8" 1.05(4) no
C9 H9 1.03(3) no
C9 H9' 0.91(4) no
C9 H9" 1.05(2) no
C10 H10 0.89(3) no
C10 H10' 0.98(4) no
C10 H10" 1.14(5) no

loop_
_geom_torsion_atom_site_label_1
_geom_torsion_atom_site_label_2
_geom_torsion_atom_site_label_3
_geom_torsion_atom_site_label_4
_geom_torsion
_geom_torsion_publ_flag
C6 C1 C2 C3 -53.6(2) yes
C7 C1 C2 O3 -50.2(2) yes
C7 C1 C2 C3 -177.6(2) yes
C2 C1 C6 C5 54.5(3) yes
C2 C1 C7 O2 116.9(2) yes
O3 C2 C3 N1 56.8(2) yes
C1 C2 C3 N1 -175.60(10) yes
C1 C2 C3 C4 57.0(2) yes
C2 C3 C4 C5 -60.2(2) yes
C3 C4 C5 C6 58.9(2) yes
C4 C5 C6 C1 -56.5(2) yes
C8 N1 C3 C2 35.5(2) no
C8 N1 C3 C4 162.93(19) no
C9 N1 C3 C2 153.65(15) no
C9 N1 C3 C4 -78.9(2) no
C10 N1 C3 C2 -87.5(2) no
C10 N1 C3 C4 40.0(3) no
C6 C1 C2 O3 73.9(3) no
C7 C1 C6 C5 177.26(18) no
C2 C1 C7 O1 -62.2(2) no
C6 C1 C7 O1 172.96(18) no
C6 C1 C7 O2 -8.0(3) no
O3 C2 C3 C4 -70.5(2) no
N1 C3 C4 C5 172.25(18) no
